data_4319708
loop_
_publ_author_name
'Xiaoyuan Chen'
'Frank J. Femia'
'John W. Babich'
'Jon A. Zubieta'

_publ_section_title
;
 Rhenium(I) Carbonyl Complexes of 2,4,6-Tris(2-pyridyl)-1,3,5-triazine
 (TPT). Rhenium(I)-Promoted Methoxylation of the Triazine Ring Carbon Atom
 in Dinuclear Rhenium Complexes
;
_journal_name_full 'Inorganic Chemistry'
_journal_page_first 2769
_journal_page_last 2777
_journal_paper_doi 10.1021/ic000446g
_journal_volume 40
_journal_year 2001
_chemical_formula_sum 'C21 H12 Cl N6 O3 Re'
_chemical_formula_weight 618.02
_chemical_name_systematic
; 
 ? 
;
_space_group_IT_number 14
_symmetry_cell_setting monoclinic
_symmetry_space_group_name_Hall '-P 2ybc'
_symmetry_space_group_name_H-M 'P 1 21/c 1'
_atom_sites_solution_hydrogens geom
_atom_sites_solution_primary direct
_atom_sites_solution_secondary difmap
_audit_creation_method SHELXL-97
_cell_angle_alpha 90.00
_cell_angle_beta 103.584(2)
_cell_angle_gamma 90.00
_cell_formula_units_Z 4
_cell_length_a 11.7506(13)
_cell_length_b 11.3757(12)
_cell_length_c 15.5617(17)
_cell_measurement_temperature 89(2)
_cell_volume 2022.0(4)
_computing_structure_refinement 'SHELXL-97 (Sheldrick, 1997)'
_computing_structure_solution 'SHELXS-97 (Sheldrick, 1990)'
_diffrn_ambient_temperature 89(2)
_diffrn_measured_fraction_theta_full 0.968
_diffrn_measured_fraction_theta_max 0.968
_diffrn_radiation_monochromator graphite
_diffrn_radiation_source 'fine-focus sealed tube'
_diffrn_radiation_type MoK\a
_diffrn_radiation_wavelength 0.71073
_diffrn_reflns_av_R_equivalents 0.0829
_diffrn_reflns_av_sigmaI/netI 0.1050
_diffrn_reflns_limit_h_max 15
_diffrn_reflns_limit_h_min -14
_diffrn_reflns_limit_k_max 15
_diffrn_reflns_limit_k_min -6
_diffrn_reflns_limit_l_max 20
_diffrn_reflns_limit_l_min -20
_diffrn_reflns_number 13156
_diffrn_reflns_theta_full 28.32
_diffrn_reflns_theta_max 28.32
_diffrn_reflns_theta_min 1.78
_exptl_absorpt_coefficient_mu 6.181
_exptl_crystal_colour red
_exptl_crystal_density_diffrn 2.030
_exptl_crystal_density_method 'not measured'
_exptl_crystal_description plate
_exptl_crystal_F_000 1184
_exptl_crystal_size_max 0.3
_exptl_crystal_size_mid 0.25
_exptl_crystal_size_min 0.15
_refine_diff_density_max 4.451
_refine_diff_density_min -1.903
_refine_diff_density_rms 0.280
_refine_ls_extinction_method none
_refine_ls_goodness_of_fit_ref 0.960
_refine_ls_hydrogen_treatment mixed
_refine_ls_matrix_type full
_refine_ls_number_parameters 289
_refine_ls_number_reflns 4883
_refine_ls_number_restraints 0
_refine_ls_restrained_S_all 0.960
_refine_ls_R_factor_all 0.0959
_refine_ls_R_factor_gt 0.0509
_refine_ls_shift/su_max 0.002
_refine_ls_shift/su_mean 0.000
_refine_ls_structure_factor_coef Fsqd
_refine_ls_weighting_details 'calc w=1/[\s^2^(Fo^2^)+(0.0570P)^2^+0.0000P] where P=(Fo^2^+2Fc^2^)/3'
_refine_ls_weighting_scheme calc
_refine_ls_wR_factor_gt 0.1041
_refine_ls_wR_factor_ref 0.1194
_reflns_number_gt 3204
_reflns_number_total 4883
_reflns_threshold_expression >2sigma(I)
_cod_data_source_file ic000446g_1.cif
_cod_data_source_block '[ReCl(CO)3(TPT)](1)'
_cod_database_code 4319708

loop_
_symmetry_equiv_pos_as_xyz
'x, y, z'
'-x, y+1/2, -z+1/2'
'-x, -y, -z'
'x, -y-1/2, z-1/2'

loop_
_atom_site_label
_atom_site_type_symbol
_atom_site_fract_x
_atom_site_fract_y
_atom_site_fract_z
_atom_site_U_iso_or_equiv
_atom_site_adp_type
_atom_site_occupancy
_atom_site_symmetry_multiplicity
_atom_site_calc_flag
_atom_site_refinement_flags
_atom_site_disorder_assembly
_atom_site_disorder_group
Re1 Re 0.28943(3) 0.18571(3) 0.80904(2) 0.01265(11) Uani 1 1 d . . .
Cl1 Cl 0.12126(17) 0.17842(19) 0.87902(13) 0.0163(4) Uani 1 1 d . . .
O1 O 0.4772(5) 0.1847(6) 0.9829(4) 0.0228(14) Uani 1 1 d . . .
O2 O 0.4964(5) 0.1965(6) 0.7203(4) 0.0243(15) Uani 1 1 d . . .
O3 O 0.3015(6) 0.4588(6) 0.8130(4) 0.0274(16) Uani 1 1 d . . .
N1 N -0.0095(6) 0.2165(6) 0.5676(5) 0.0142(16) Uani 1 1 d . . .
N2 N 0.0014(6) 0.0198(6) 0.6235(4) 0.0124(15) Uani 1 1 d . . .
N3 N 0.1490(6) 0.1586(6) 0.6870(4) 0.0110(15) Uani 1 1 d . . .
N4 N 0.2596(6) -0.0045(6) 0.8009(5) 0.0151(16) Uani 1 1 d . . .
N5 N -0.2253(6) 0.1648(6) 0.4604(5) 0.0182(16) Uani 1 1 d . . .
N6 N 0.2641(6) 0.3432(6) 0.6156(5) 0.0138(15) Uani 1 1 d . . .
C1 C 0.0939(7) 0.2374(7) 0.6253(5) 0.0127(17) Uani 1 1 d . . .
C2 C -0.0538(7) 0.1066(7) 0.5701(5) 0.0140(18) Uani 1 1 d . . .
C3 C 0.0987(7) 0.0518(8) 0.6807(5) 0.0166(18) Uani 1 1 d . . .
C4 C 0.1495(8) 0.3501(8) 0.6144(6) 0.0162(19) Uani 1 1 d . . .
C5 C 0.0858(7) 0.4542(8) 0.5999(5) 0.0182(19) Uani 1 1 d . . .
H5 H 0.0070 0.4550 0.6007 0.022 Uiso 1 1 calc R . .
C6 C 0.1410(8) 0.5560(8) 0.5842(6) 0.022(2) Uani 1 1 d . . .
H6 H 0.1004 0.6268 0.5749 0.026 Uiso 1 1 calc R . .
C7 C 0.2576(8) 0.5504(8) 0.5827(5) 0.0175(19) Uani 1 1 d . . .
H7 H 0.2963 0.6172 0.5699 0.021 Uiso 1 1 calc R . .
C8 C 0.3167(7) 0.4448(8) 0.6004(6) 0.0187(19) Uani 1 1 d . . .
H8 H 0.3963 0.4432 0.6019 0.022 Uiso 1 1 calc R . .
C9 C -0.1695(7) 0.0751(7) 0.5102(5) 0.0107(17) Uani 1 1 d . . .
C10 C -0.2097(7) -0.0389(8) 0.5070(5) 0.0161(18) Uani 1 1 d . . .
H10 H -0.1656 -0.0979 0.5406 0.019 Uiso 1 1 calc R . .
C11 C -0.3183(7) -0.0626(8) 0.4519(5) 0.0185(19) Uani 1 1 d . . .
H11 H -0.3503 -0.1376 0.4493 0.022 Uiso 1 1 calc R . .
C12 C -0.3778(8) 0.0268(8) 0.4012(6) 0.021(2) Uani 1 1 d . . .
H12 H -0.4502 0.0128 0.3630 0.026 Uiso 1 1 calc R . .
C13 C -0.3290(7) 0.1373(8) 0.4075(6) 0.0173(19) Uani 1 1 d . . .
H13 H -0.3708 0.1967 0.3727 0.021 Uiso 1 1 calc R . .
C14 C 0.1636(7) -0.0417(8) 0.7409(5) 0.0160(18) Uani 1 1 d . . .
C15 C 0.1281(8) -0.1578(7) 0.7312(5) 0.0163(19) Uani 1 1 d . . .
H15 H 0.0618 -0.1798 0.6888 0.020 Uiso 1 1 calc R . .
C16 C 0.1956(7) -0.2415(8) 0.7878(6) 0.0147(18) Uani 1 1 d . . .
H16 H 0.1751 -0.3206 0.7833 0.018 Uiso 1 1 calc R . .
C17 C 0.2932(7) -0.2036(8) 0.8504(6) 0.0170(19) Uani 1 1 d . . .
H17 H 0.3389 -0.2571 0.8888 0.020 Uiso 1 1 calc R . .
C18 C 0.3218(8) -0.0852(8) 0.8552(6) 0.020(2) Uani 1 1 d . . .
H18 H 0.3870 -0.0607 0.8978 0.024 Uiso 1 1 calc R . .
C19 C 0.4048(7) 0.1855(8) 0.9188(5) 0.0140(16) Uani 1 1 d . . .
C20 C 0.4154(7) 0.1898(8) 0.7513(5) 0.0152(17) Uani 1 1 d . . .
C21 C 0.2951(8) 0.3548(8) 0.8116(6) 0.0177(18) Uani 1 1 d . . .

loop_
_atom_site_aniso_label
_atom_site_aniso_U_11
_atom_site_aniso_U_22
_atom_site_aniso_U_33
_atom_site_aniso_U_23
_atom_site_aniso_U_13
_atom_site_aniso_U_12
Re1 0.01275(17) 0.01250(18) 0.01100(17) 0.00106(18) -0.00065(11) -0.00101(17)
Cl1 0.0159(10) 0.0170(11) 0.0158(10) 0.0006(9) 0.0032(8) -0.0003(9)
O1 0.020(3) 0.028(4) 0.015(3) 0.004(3) -0.008(3) 0.000(3)
O2 0.016(3) 0.033(4) 0.023(3) -0.004(3) 0.004(3) -0.004(3)
O3 0.035(4) 0.024(4) 0.024(4) 0.001(3) 0.007(3) -0.003(3)
N1 0.009(3) 0.016(4) 0.015(4) 0.003(3) -0.003(3) 0.001(3)
N2 0.012(4) 0.014(4) 0.009(4) 0.003(3) -0.001(3) 0.001(3)
N3 0.013(4) 0.008(4) 0.009(3) 0.002(3) -0.004(3) 0.003(3)
N4 0.016(4) 0.014(4) 0.013(4) 0.001(3) -0.001(3) -0.006(3)
N5 0.019(4) 0.013(4) 0.018(4) 0.001(3) -0.005(3) 0.005(3)
N6 0.020(4) 0.005(4) 0.015(4) -0.001(3) 0.000(3) -0.005(3)
C1 0.018(5) 0.007(4) 0.013(4) -0.002(3) 0.003(3) -0.002(3)
C2 0.015(4) 0.012(4) 0.013(4) 0.000(3) -0.002(3) 0.001(3)
C3 0.017(4) 0.022(5) 0.012(4) 0.002(4) 0.005(3) -0.001(4)
C4 0.019(5) 0.015(5) 0.013(4) -0.005(3) -0.001(4) -0.006(3)
C5 0.012(4) 0.026(5) 0.015(4) 0.001(4) -0.001(3) 0.001(4)
C6 0.025(5) 0.014(5) 0.022(5) 0.000(4) -0.002(4) 0.002(4)
C7 0.025(5) 0.011(5) 0.016(4) 0.000(4) 0.002(4) -0.004(4)
C8 0.011(4) 0.024(5) 0.020(5) -0.001(4) 0.003(4) -0.001(4)
C9 0.013(4) 0.016(5) 0.004(4) -0.006(3) 0.003(3) 0.000(3)
C10 0.014(4) 0.021(5) 0.010(4) 0.001(4) -0.005(3) 0.002(4)
C11 0.020(5) 0.017(5) 0.016(5) -0.006(4) 0.000(4) -0.009(4)
C12 0.023(5) 0.023(5) 0.015(5) -0.003(4) -0.001(4) -0.002(4)
C13 0.014(5) 0.013(5) 0.019(5) 0.001(4) -0.007(4) 0.006(3)
C14 0.016(4) 0.018(5) 0.014(4) 0.004(4) 0.004(3) 0.004(4)
C15 0.020(5) 0.011(5) 0.013(4) -0.002(3) -0.006(4) -0.003(3)
C16 0.013(4) 0.014(5) 0.017(5) 0.001(4) 0.004(4) -0.003(3)
C17 0.018(4) 0.015(5) 0.017(4) 0.010(4) 0.004(3) 0.007(4)
C18 0.021(5) 0.019(5) 0.019(5) 0.002(4) 0.003(4) 0.003(4)
C19 0.016(4) 0.010(4) 0.017(4) 0.005(4) 0.004(3) -0.005(4)
C20 0.015(4) 0.012(4) 0.015(4) -0.003(4) -0.003(3) -0.009(4)
C21 0.026(5) 0.014(4) 0.012(4) 0.007(4) 0.004(4) -0.007(4)

loop_
_atom_type_symbol
_atom_type_description
_atom_type_scat_dispersion_real
_atom_type_scat_dispersion_imag
_atom_type_scat_source
C C 0.0033 0.0016 'International Tables Vol C Tables 4.2.6.8 and 6.1.1.4'
H H 0.0000 0.0000 'International Tables Vol C Tables 4.2.6.8 and 6.1.1.4'
N N 0.0061 0.0033 'International Tables Vol C Tables 4.2.6.8 and 6.1.1.4'
O O 0.0106 0.0060 'International Tables Vol C Tables 4.2.6.8 and 6.1.1.4'
Cl Cl 0.1484 0.1585 'International Tables Vol C Tables 4.2.6.8 and 6.1.1.4'
Re Re -1.0185 7.2310 'International Tables Vol C Tables 4.2.6.8 and 6.1.1.4'

loop_
_geom_angle_atom_site_label_1
_geom_angle_atom_site_label_2
_geom_angle_atom_site_label_3
_geom_angle
_geom_angle_site_symmetry_1
_geom_angle_site_symmetry_3
_geom_angle_publ_flag
C20 Re1 C19 87.4(3) . . ?
C20 Re1 C21 87.6(4) . . ?
C19 Re1 C21 88.2(4) . . ?
C20 Re1 N4 97.4(3) . . ?
C19 Re1 N4 96.9(3) . . ?
C21 Re1 N4 173.0(3) . . ?
C20 Re1 N3 95.9(3) . . ?
C19 Re1 N3 171.3(3) . . ?
C21 Re1 N3 99.9(3) . . ?
N4 Re1 N3 74.8(2) . . ?
C20 Re1 Cl1 178.0(2) . . ?
C19 Re1 Cl1 94.5(2) . . ?
C21 Re1 Cl1 93.0(3) . . ?
N4 Re1 Cl1 81.86(19) . . ?
N3 Re1 Cl1 82.07(18) . . ?
C1 N1 C2 115.7(7) . . ?
C3 N2 C2 115.1(7) . . ?
C3 N3 C1 114.6(7) . . ?
C3 N3 Re1 114.4(5) . . ?
C1 N3 Re1 130.2(5) . . ?
C18 N4 C14 117.6(8) . . ?
C18 N4 Re1 125.7(6) . . ?
C14 N4 Re1 116.5(6) . . ?
C13 N5 C9 115.2(7) . . ?
C4 N6 C8 116.4(7) . . ?
N1 C1 N3 123.9(7) . . ?
N1 C1 C4 115.7(7) . . ?
N3 C1 C4 120.4(7) . . ?
N2 C2 N1 123.9(7) . . ?
N2 C2 C9 116.1(7) . . ?
N1 C2 C9 119.9(7) . . ?
N2 C3 N3 126.4(8) . . ?
N2 C3 C14 117.1(8) . . ?
N3 C3 C14 116.4(7) . . ?
N6 C4 C5 123.4(8) . . ?
N6 C4 C1 114.8(7) . . ?
C5 C4 C1 121.7(8) . . ?
C6 C5 C4 119.2(8) . . ?
C5 C6 C7 118.4(9) . . ?
C6 C7 C8 119.4(8) . . ?
N6 C8 C7 123.1(8) . . ?
N5 C9 C10 124.9(8) . . ?
N5 C9 C2 115.0(7) . . ?
C10 C9 C2 120.1(7) . . ?
C9 C10 C11 117.6(8) . . ?
C12 C11 C10 118.8(8) . . ?
C11 C12 C13 119.2(8) . . ?
N5 C13 C12 124.2(8) . . ?
N4 C14 C15 123.8(8) . . ?
N4 C14 C3 115.3(8) . . ?
C15 C14 C3 120.8(8) . . ?
C14 C15 C16 117.8(8) . . ?
C17 C16 C15 118.7(8) . . ?
C18 C17 C16 119.3(8) . . ?
N4 C18 C17 122.8(8) . . ?
O1 C19 Re1 177.4(7) . . ?
O2 C20 Re1 175.8(7) . . ?
O3 C21 Re1 178.3(8) . . ?

loop_
_geom_bond_atom_site_label_1
_geom_bond_atom_site_label_2
_geom_bond_distance
_geom_bond_site_symmetry_2
_geom_bond_publ_flag
Re1 C20 1.903(8) . ?
Re1 C19 1.915(8) . ?
Re1 C21 1.924(9) . ?
Re1 N4 2.191(7) . ?
Re1 N3 2.226(7) . ?
Re1 Cl1 2.471(2) . ?
O1 C19 1.149(9) . ?
O2 C20 1.167(10) . ?
O3 C21 1.185(11) . ?
N1 C1 1.351(10) . ?
N1 C2 1.358(11) . ?
N2 C3 1.325(10) . ?
N2 C2 1.353(10) . ?
N3 C3 1.344(11) . ?
N3 C1 1.361(10) . ?
N4 C18 1.342(11) . ?
N4 C14 1.352(10) . ?
N5 C13 1.338(10) . ?
N5 C9 1.354(10) . ?
N6 C4 1.344(11) . ?
N6 C8 1.357(11) . ?
C1 C4 1.467(12) . ?
C2 C9 1.501(11) . ?
C3 C14 1.503(12) . ?
C4 C5 1.391(12) . ?
C5 C6 1.376(13) . ?
C6 C7 1.378(12) . ?
C7 C8 1.383(12) . ?
C9 C10 1.377(12) . ?
C10 C11 1.386(11) . ?
C11 C12 1.373(12) . ?
C12 C13 1.375(12) . ?
C14 C15 1.382(12) . ?
C15 C16 1.407(12) . ?
C16 C17 1.388(12) . ?
C17 C18 1.386(12) . ?
